data_4329356
loop_
_publ_author_name
'Gordan Horvat'
'Vladimir Stilinovi\'c'
'Tomica Hrenar'
'Branko Kaitner'
'Leo Frkanec'
'Vladislav Tomi\<si\'c'

_publ_section_title
;
 An Integrated Approach (Thermodynamic, Structural, and Computational) to
 the Study of Complexation of Alkali-Metal Cations by a Lower-Rim
 Calix[4]arene Amide Derivative in Acetonitrile
;
_journal_name_full 'Inorganic Chemistry'
_journal_page_first 6264
_journal_page_last 6278
_journal_paper_doi 10.1021/ic300474s
_journal_volume 51
_journal_year 2012
_chemical_formula_moiety 'C76 H119 N4 O8, H2 O, C2 H3 N'
_chemical_formula_sum 'C78 H121 N5 O9'
_chemical_formula_weight 1272.8
_chemical_name_systematic
;
5,11,17,23-tetra-tert-butyl-25,26,27,28-tetrakis(N-hexylaminocarbonylmethoxy)
calix[4]arene acetonitrile solvate monohydrate
;
_space_group_IT_number 2
_symmetry_cell_setting triclinic
_symmetry_space_group_name_Hall '-P 1'
_symmetry_space_group_name_H-M 'P -1'
_atom_sites_solution_hydrogens geom
_atom_sites_solution_primary direct
_atom_sites_solution_secondary difmap
_audit_creation_date 2011-02-02T13:28:47-00:00
_audit_creation_method 'WinGX routine CIF_UPDATE'
_cell_angle_alpha 65.402(16)
_cell_angle_beta 74.233(13)
_cell_angle_gamma 79.578(13)
_cell_formula_units_Z 2
_cell_length_a 11.6750(16)
_cell_length_b 18.183(3)
_cell_length_c 20.382(3)
_cell_measurement_reflns_used 619
_cell_measurement_temperature 120(1)
_cell_measurement_theta_max 52.0
_cell_measurement_theta_min 4.6
_cell_volume 3774.8(11)
_computing_structure_refinement 'SHELXL-97 (Sheldrick, 1997)'
_computing_structure_solution 'SHELXS-97 (Sheldrick, 1990)'
_diffrn_ambient_temperature 120(1)
_diffrn_measured_fraction_theta_full 0.902
_diffrn_measured_fraction_theta_max 0.902
_diffrn_measurement_device_type
;
Oxford Diffraction Xcalibur CCD
diffractometer
;
_diffrn_measurement_method '\w scan'
_diffrn_radiation_monochromator graphite
_diffrn_radiation_source 'fine-focus sealed tube'
_diffrn_radiation_type MoK\a
_diffrn_radiation_wavelength 0.71073
_diffrn_reflns_av_R_equivalents 0.1019
_diffrn_reflns_av_unetI/netI 0.5591
_diffrn_reflns_limit_h_max 13
_diffrn_reflns_limit_h_min -13
_diffrn_reflns_limit_k_max 13
_diffrn_reflns_limit_k_min -21
_diffrn_reflns_limit_l_max 24
_diffrn_reflns_limit_l_min -24
_diffrn_reflns_number 18772
_diffrn_reflns_theta_full 25
_diffrn_reflns_theta_max 25
_diffrn_reflns_theta_min 3.75
_diffrn_standards_number 27
_exptl_absorpt_coefficient_mu 0.072
_exptl_absorpt_correction_type none
_exptl_crystal_colour colourless
_exptl_crystal_density_diffrn 1.12
_exptl_crystal_description prism
_exptl_crystal_F_000 1392
_exptl_crystal_size_max 0.29
_exptl_crystal_size_mid 0.17
_exptl_crystal_size_min 0.12
_refine_diff_density_max 0.384
_refine_diff_density_min -0.272
_refine_diff_density_rms 0.051
_refine_ls_extinction_method none
_refine_ls_goodness_of_fit_ref 0.623
_refine_ls_hydrogen_treatment mixed
_refine_ls_matrix_type full
_refine_ls_number_parameters 854
_refine_ls_number_reflns 11994
_refine_ls_number_restraints 41
_refine_ls_restrained_S_all 0.623
_refine_ls_R_factor_all 0.2523
_refine_ls_R_factor_gt 0.061
_refine_ls_shift/su_max 0.019
_refine_ls_shift/su_mean 0
_refine_ls_structure_factor_coef Fsqd
_refine_ls_weighting_details 'calc w=1/[\s^2^(Fo^2^)+(0.0380P)^2^+0.0000P] where P=(Fo^2^+2Fc^2^)/3'
_refine_ls_weighting_scheme calc
_refine_ls_wR_factor_gt 0.1051
_refine_ls_wR_factor_ref 0.1411
_reflns_number_gt 2591
_reflns_number_total 11994
_reflns_threshold_expression >2sigma(I)
_cod_data_source_file ic300474s_si_002_3.cif
_cod_data_source_block calix_MeCN
_cod_original_cell_volume 3774.8(10)
_cod_database_code 4329356

loop_
_symmetry_equiv_pos_as_xyz
'x, y, z'
'-x, -y, -z'

loop_
_atom_site_label
_atom_site_type_symbol
_atom_site_fract_x
_atom_site_fract_y
_atom_site_fract_z
_atom_site_U_iso_or_equiv
_atom_site_adp_type
_atom_site_occupancy
_atom_site_symmetry_multiplicity
_atom_site_calc_flag
_atom_site_refinement_flags
O9 O 1.3323(5) -0.1991(3) 0.8443(3) 0.0579(16) Uani 1 1 d D
H5 H 1.284(6) -0.209(5) 0.826(6) 0.37(9) Uiso 1 1 d D
H6 H 1.327(5) -0.1536(16) 0.843(3) 0.03(2) Uiso 1 1 d D
O4 O 0.7401(3) 0.0888(2) 0.8157(2) 0.0271(11) Uani 1 1 d .
O2 O 0.6519(3) -0.0325(2) 0.7130(2) 0.0247(11) Uani 1 1 d .
O1 O 0.4924(3) 0.0612(2) 0.8002(2) 0.0260(11) Uani 1 1 d .
N4 N 0.6979(4) -0.0661(3) 0.8828(3) 0.0258(14) Uani 1 1 d .
H4 H 0.6916 -0.0358 0.8382 0.031 Uiso 1 1 calc R
O3 O 0.9115(3) -0.0220(2) 0.7460(2) 0.0228(10) Uani 1 1 d .
O8 O 0.7344(4) -0.0732(2) 0.9895(2) 0.0356(12) Uani 1 1 d .
O6 O 0.7541(4) -0.1861(2) 0.7316(2) 0.0319(12) Uani 1 1 d .
N3 N 0.9588(4) -0.1844(3) 0.7829(3) 0.0264(14) Uani 1 1 d .
H3 H 0.9053 -0.1542 0.7595 0.032 Uiso 1 1 calc R
N1 N 0.2143(4) -0.0076(3) 0.9283(3) 0.0319(14) Uani 1 1 d U
H1 H 0.2106 0.0198 0.9546 0.038 Uiso 1 1 calc R
O5 O 0.3230(4) -0.0419(2) 0.8337(2) 0.0447(13) Uani 1 1 d .
C14 C 0.8793(5) -0.0228(3) 0.6136(3) 0.0272(16) Uani 1 1 d U
H14A H 0.8618 -0.0648 0.6629 0.033 Uiso 1 1 calc R
H14B H 0.93 -0.0477 0.5808 0.033 Uiso 1 1 calc R
C11 C 0.7640(5) 0.0509(3) 0.5131(3) 0.0217(16) Uani 1 1 d .
H11 H 0.8357 0.0494 0.4795 0.026 Uiso 1 1 calc R
C12 C 0.7621(5) 0.0138(3) 0.5876(3) 0.0208(16) Uani 1 1 d .
O7 O 1.1014(4) -0.1893(2) 0.8384(2) 0.0433(13) Uani 1 1 d D
N2 N 0.5794(4) -0.2426(3) 0.7899(3) 0.0301(14) Uani 1 1 d .
H2 H 0.5038 -0.2337 0.8047 0.036 Uiso 1 1 calc R
C7 C 0.4381(5) 0.0676(3) 0.6692(3) 0.0218(16) Uani 1 1 d .
H7A H 0.3699 0.0726 0.6487 0.026 Uiso 1 1 calc R
H7B H 0.4309 0.0202 0.7153 0.026 Uiso 1 1 calc R
C8 C 0.5526(5) 0.0557(3) 0.6152(3) 0.0229(16) Uani 1 1 d .
C6 C 0.4842(5) 0.2060(4) 0.7543(3) 0.0211(16) Uani 1 1 d .
C27 C 0.7621(5) 0.1707(3) 0.7839(3) 0.0193(15) Uani 1 1 d .
C70 C 0.6829(5) -0.1522(3) 0.9128(3) 0.0282(17) Uani 1 1 d .
H70A H 0.7416 -0.1813 0.9425 0.034 Uiso 1 1 calc R
H70B H 0.698 -0.1701 0.8724 0.034 Uiso 1 1 calc R
C22 C 0.8813(6) 0.1903(3) 0.7537(3) 0.0250(17) Uani 1 1 d .
C18 C 1.0417(5) 0.1677(3) 0.6133(4) 0.0266(17) Uani 1 1 d .
H18 H 1.0717 0.2119 0.6129 0.032 Uiso 1 1 calc R
C64 C 0.9196(5) -0.4125(3) 0.8791(3) 0.0313(18) Uani 1 1 d .
H64A H 0.8895 -0.4166 0.8409 0.038 Uiso 1 1 calc R
H64B H 1.0039 -0.4305 0.8718 0.038 Uiso 1 1 calc R
C17 C 1.0442(5) 0.1642(3) 0.5453(3) 0.0207(16) Uani 1 1 d .
C16 C 0.9923(5) 0.1032(3) 0.5496(3) 0.0192(15) Uani 1 1 d .
H16 H 0.9873 0.1017 0.5054 0.023 Uiso 1 1 calc R
C26 C 0.6692(5) 0.2294(4) 0.7832(3) 0.0253(17) Uani 1 1 d .
C20 C 0.9511(5) 0.0431(3) 0.6812(3) 0.0210(16) Uani 1 1 d D
C53 C 0.6430(6) -0.1794(4) 0.7554(3) 0.0256(17) Uani 1 1 d .
C25 C 0.6914(6) 0.3095(3) 0.7510(3) 0.0273(17) Uani 1 1 d .
H25 H 0.6285 0.349 0.7512 0.033 Uiso 1 1 calc R
C69 C 0.7220(5) -0.0347(4) 0.9262(4) 0.0261(17) Uani 1 1 d .
C33 C 0.6698(6) 0.1269(4) 0.4034(4) 0.0325(17) Uani 1 1 d U
C21 C 0.9821(5) 0.1261(3) 0.7500(3) 0.0249(16) Uani 1 1 d .
H21A H 0.9661 0.077 0.7941 0.03 Uiso 1 1 calc R
H21B H 1.0559 0.1448 0.7485 0.03 Uiso 1 1 calc R
C5 C 0.4540(5) 0.2810(3) 0.7026(3) 0.0259(17) Uani 1 1 d .
H5A H 0.4627 0.3278 0.7082 0.031 Uiso 1 1 calc R
C13 C 0.6562(5) 0.0109(3) 0.6385(3) 0.0229(16) Uani 1 1 d .
C10 C 0.6621(5) 0.0908(3) 0.4861(3) 0.0231(15) Uani 1 1 d U
C28 C 0.5390(5) 0.2069(3) 0.8143(3) 0.0252(16) Uani 1 1 d .
H28A H 0.5361 0.1538 0.8543 0.03 Uiso 1 1 calc R
H28B H 0.4925 0.2459 0.8341 0.03 Uiso 1 1 calc R
C15 C 0.9448(5) 0.0413(3) 0.6144(3) 0.0240(16) Uani 1 1 d DU
C2 C 0.4366(5) 0.1418(3) 0.6846(3) 0.0234(16) Uani 1 1 d .
C4 C 0.4109(5) 0.2881(3) 0.6426(4) 0.0270(17) Uani 1 1 d .
C37 C 1.1030(5) 0.2269(4) 0.4733(3) 0.0299(17) Uani 1 1 d U
C9 C 0.5593(5) 0.0942(3) 0.5375(3) 0.0272(16) Uani 1 1 d U
H9 H 0.4913 0.1228 0.521 0.033 Uiso 1 1 calc R
C3 C 0.4089(5) 0.2181(3) 0.6338(3) 0.0266(17) Uani 1 1 d .
H3A H 0.388 0.2216 0.5916 0.032 Uiso 1 1 calc R
C19 C 0.9960(5) 0.1075(4) 0.6813(3) 0.0197(16) Uani 1 1 d .
C54 C 0.6250(5) -0.3245(3) 0.8050(4) 0.0384(19) Uani 1 1 d .
H54A H 0.6006 -0.3562 0.8575 0.046 Uiso 1 1 calc R
H54B H 0.7115 -0.327 0.7922 0.046 Uiso 1 1 calc R
C1 C 0.4699(5) 0.1374(3) 0.7457(3) 0.0236(17) Uani 1 1 d .
C23 C 0.9014(5) 0.2725(3) 0.7206(3) 0.0273(17) Uani 1 1 d .
H23 H 0.9794 0.2874 0.6999 0.033 Uiso 1 1 calc R
C68 C 0.7438(5) 0.0534(3) 0.8930(3) 0.0295(17) Uani 1 1 d .
H68A H 0.6836 0.0818 0.9193 0.035 Uiso 1 1 calc R
H68B H 0.8213 0.0595 0.8984 0.035 Uiso 1 1 calc R
C62 C 0.9739(5) -0.2699(3) 0.7950(3) 0.0332(18) Uani 1 1 d .
H62A H 1.0581 -0.2877 0.7905 0.04 Uiso 1 1 calc R
H62B H 0.9476 -0.2764 0.7566 0.04 Uiso 1 1 calc R
C71 C 0.5581(5) -0.1739(3) 0.9606(3) 0.0334(18) Uani 1 1 d .
H71A H 0.5384 -0.1501 0.9974 0.04 Uiso 1 1 calc R
H71B H 0.5 -0.1511 0.9297 0.04 Uiso 1 1 calc R
C24 C 0.8086(6) 0.3328(3) 0.7177(3) 0.0260(17) Uani 1 1 d .
C65 C 0.8565(5) -0.4694(3) 0.9530(3) 0.0391(19) Uani 1 1 d .
H65A H 0.8856 -0.4653 0.9915 0.047 Uiso 1 1 calc R
H65B H 0.7718 -0.4527 0.9601 0.047 Uiso 1 1 calc R
C41 C 0.7199(5) 0.4774(3) 0.6787(3) 0.046(2) Uani 1 1 d .
H41A H 0.7385 0.5328 0.6508 0.068 Uiso 1 1 calc R
H41B H 0.6795 0.4705 0.7284 0.068 Uiso 1 1 calc R
H41C H 0.6691 0.4636 0.6561 0.068 Uiso 1 1 calc R
C38 C 1.0986(6) 0.3101(3) 0.4765(3) 0.054(2) Uani 1 1 d U
H38A H 1.0183 0.3257 0.4967 0.081 Uiso 1 1 calc R
H38B H 1.125 0.3494 0.4276 0.081 Uiso 1 1 calc R
H38C H 1.1499 0.3071 0.5074 0.081 Uiso 1 1 calc R
C29 C 0.3700(6) 0.3696(4) 0.5896(4) 0.0400(19) Uani 1 1 d U
C32 C 0.4043(6) 0.3771(4) 0.5095(3) 0.051(2) Uani 1 1 d .
H32A H 0.4896 0.3732 0.4937 0.076 Uiso 1 1 calc R
H32B H 0.3723 0.4286 0.4787 0.076 Uiso 1 1 calc R
H32C H 0.3724 0.3343 0.5057 0.076 Uiso 1 1 calc R
C36 C 0.7106(5) 0.0611(4) 0.3727(4) 0.052(2) Uani 1 1 d .
H36A H 0.7194 0.0848 0.3199 0.079 Uiso 1 1 calc R
H36B H 0.6524 0.0216 0.3942 0.079 Uiso 1 1 calc R
H36C H 0.7859 0.0352 0.3844 0.079 Uiso 1 1 calc R
C61 C 1.0217(6) -0.1509(4) 0.8054(4) 0.0307(18) Uani 1 1 d .
C45 C 0.3090(6) -0.0056(4) 0.8743(4) 0.0321(17) Uani 1 1 d U
C66 C 0.8735(6) -0.5554(3) 0.9607(4) 0.052(2) Uani 1 1 d .
H66A H 0.9584 -0.5711 0.9507 0.062 Uiso 1 1 calc R
H66B H 0.8406 -0.5598 0.9237 0.062 Uiso 1 1 calc R
C43 C 0.9112(5) 0.4387(4) 0.7211(4) 0.051(2) Uani 1 1 d .
H43A H 0.9871 0.408 0.7176 0.077 Uiso 1 1 calc R
H43B H 0.8709 0.4234 0.7722 0.077 Uiso 1 1 calc R
H43C H 0.9231 0.4955 0.6998 0.077 Uiso 1 1 calc R
C47 C 0.1139(6) -0.1336(4) 1.0093(4) 0.052(2) Uani 1 1 d .
H47A H 0.1092 -0.1221 1.0524 0.063 Uiso 1 1 calc R
H47B H 0.1879 -0.1664 1.0022 0.063 Uiso 1 1 calc R
C52 C 0.5798(5) -0.0985(3) 0.7448(3) 0.0302(17) Uani 1 1 d .
H52A H 0.524 -0.0885 0.7138 0.036 Uiso 1 1 calc R
H52B H 0.5333 -0.0999 0.7926 0.036 Uiso 1 1 calc R
C40 C 0.8359(6) 0.4215(4) 0.6798(4) 0.0356(19) Uani 1 1 d .
C73 C 0.4265(6) -0.2865(3) 1.0394(4) 0.044(2) Uani 1 1 d .
H73A H 0.377 -0.2699 1.0036 0.052 Uiso 1 1 calc R
H73B H 0.3955 -0.2561 1.0708 0.052 Uiso 1 1 calc R
C56 C 0.4506(5) -0.3728(4) 0.7870(4) 0.042(2) Uani 1 1 d .
H56A H 0.4069 -0.3203 0.7795 0.05 Uiso 1 1 calc R
H56B H 0.4313 -0.4062 0.8394 0.05 Uiso 1 1 calc R
C63 C 0.9072(5) -0.3227(3) 0.8681(3) 0.0317(17) Uani 1 1 d .
H63A H 0.8234 -0.3036 0.8735 0.038 Uiso 1 1 calc R
H63B H 0.9358 -0.318 0.9066 0.038 Uiso 1 1 calc R
C44 C 0.4062(5) 0.0413(3) 0.8690(3) 0.0294(17) Uani 1 1 d .
H44A H 0.3707 0.091 0.8754 0.035 Uiso 1 1 calc R
H44B H 0.4467 0.0097 0.9091 0.035 Uiso 1 1 calc R
C39 C 1.0485(5) 0.2391(3) 0.4103(3) 0.044(2) Uani 1 1 d .
H39A H 1.0593 0.1894 0.4026 0.066 Uiso 1 1 calc R
H39B H 1.0867 0.2809 0.3662 0.066 Uiso 1 1 calc R
H39C H 0.9648 0.2547 0.4219 0.066 Uiso 1 1 calc R
C60 C 0.9951(5) -0.0631(3) 0.7903(3) 0.0288(17) Uani 1 1 d .
H60A H 0.966 -0.057 0.8372 0.035 Uiso 1 1 calc R
H60B H 1.0692 -0.0367 0.7664 0.035 Uiso 1 1 calc R
C72 C 0.5509(6) -0.2649(3) 0.9991(4) 0.0358(18) Uani 1 1 d .
H72A H 0.5787 -0.2892 0.9627 0.043 Uiso 1 1 calc R
H72B H 0.603 -0.2869 1.0338 0.043 Uiso 1 1 calc R
C34 C 0.7545(5) 0.1914(4) 0.3660(3) 0.048(2) Uani 1 1 d U
H34A H 0.7277 0.2333 0.385 0.072 Uiso 1 1 calc R
H34B H 0.7584 0.214 0.3137 0.072 Uiso 1 1 calc R
H34C H 0.8323 0.1687 0.3751 0.072 Uiso 1 1 calc R
C42 C 0.9043(5) 0.4398(3) 0.6009(3) 0.0409(19) Uani 1 1 d .
H42A H 0.9773 0.4056 0.6007 0.061 Uiso 1 1 calc R
H42B H 0.9222 0.4957 0.5778 0.061 Uiso 1 1 calc R
H42C H 0.8568 0.4298 0.5742 0.061 Uiso 1 1 calc R
C35 C 0.5467(5) 0.1651(3) 0.3853(3) 0.0396(19) Uani 1 1 d .
H35A H 0.5209 0.2093 0.4014 0.059 Uiso 1 1 calc R
H35B H 0.4896 0.1248 0.4104 0.059 Uiso 1 1 calc R
H35C H 0.5532 0.1848 0.3329 0.059 Uiso 1 1 calc R
C57 C 0.4080(6) -0.4129(4) 0.7442(4) 0.062(2) Uani 1 1 d .
H57A H 0.4233 -0.3783 0.692 0.074 Uiso 1 1 calc R
H57B H 0.454 -0.4644 0.7497 0.074 Uiso 1 1 calc R
C31 C 0.4230(6) 0.4407(3) 0.5932(4) 0.054(2) Uani 1 1 d U
H31A H 0.3964 0.4405 0.6422 0.081 Uiso 1 1 calc R
H31B H 0.3965 0.4914 0.5584 0.081 Uiso 1 1 calc R
H31C H 0.5086 0.4338 0.5812 0.081 Uiso 1 1 calc R
C74 C 0.4156(6) -0.3765(4) 1.0870(4) 0.061(2) Uani 1 1 d U
H74A H 0.4591 -0.3917 1.1257 0.074 Uiso 1 1 calc R
H74B H 0.3323 -0.3848 1.1108 0.074 Uiso 1 1 calc R
C48 C 0.0106(6) -0.1826(4) 1.0249(4) 0.059(2) Uani 1 1 d .
H48A H -0.0628 -0.1481 1.0281 0.071 Uiso 1 1 calc R
H48B H 0.0189 -0.1971 0.983 0.071 Uiso 1 1 calc R
C46 C 0.1184(5) -0.0550(4) 0.9430(4) 0.0365(18) Uani 1 1 d .
H46A H 0.1242 -0.0667 0.8999 0.044 Uiso 1 1 calc R
H46B H 0.0438 -0.0226 0.9499 0.044 Uiso 1 1 calc R
C67 C 0.8155(6) -0.6143(4) 1.0365(4) 0.063(2) Uani 1 1 d .
H67A H 0.8422 -0.6071 1.0739 0.095 Uiso 1 1 calc R
H67B H 0.8375 -0.6689 1.0395 0.095 Uiso 1 1 calc R
H67C H 0.7303 -0.6041 1.044 0.095 Uiso 1 1 calc R
C58 C 0.2769(6) -0.4272(4) 0.7713(5) 0.071(3) Uani 1 1 d U
H58A H 0.2626 -0.4621 0.8234 0.086 Uiso 1 1 calc R
H58B H 0.2318 -0.3756 0.7667 0.086 Uiso 1 1 calc R
C081 C 1.2355(5) 0.1947(4) 0.4553(4) 0.071(3) Uani 1 1 d .
H08A H 1.2778 0.1997 0.4874 0.106 Uiso 1 1 calc R
H08B H 1.2713 0.2258 0.4048 0.106 Uiso 1 1 calc R
H08C H 1.2393 0.1387 0.4627 0.106 Uiso 1 1 calc R
C51 C -0.2151(7) -0.2791(6) 1.1345(6) 0.157(5) Uani 1 1 d DU
H51A H -0.2082 -0.2557 1.1675 0.235 Uiso 1 1 calc R
H51B H -0.2652 -0.3235 1.1612 0.235 Uiso 1 1 calc R
H51C H -0.2498 -0.2388 1.0952 0.235 Uiso 1 1 calc R
C30 C 0.2306(5) 0.3776(4) 0.6127(4) 0.067(3) Uani 1 1 d .
H30A H 0.1997 0.3297 0.6176 0.101 Uiso 1 1 calc R
H30B H 0.2 0.4241 0.5755 0.101 Uiso 1 1 calc R
H30C H 0.2067 0.3839 0.6591 0.101 Uiso 1 1 calc R
C55 C 0.5833(5) -0.3614(3) 0.7634(4) 0.0341(18) Uani 1 1 d .
H55A H 0.627 -0.4138 0.77 0.041 Uiso 1 1 calc R
H55B H 0.6023 -0.3272 0.7111 0.041 Uiso 1 1 calc R
C50 C -0.0939(8) -0.3093(6) 1.1026(6) 0.143(5) Uani 1 1 d DU
H50A H -0.0749 -0.3642 1.1357 0.172 Uiso 1 1 calc R
H50B H -0.094 -0.3105 1.0555 0.172 Uiso 1 1 calc R
C59 C 0.2303(8) -0.4640(6) 0.7322(6) 0.170(5) Uani 1 1 d U
H59A H 0.2507 -0.433 0.6799 0.255 Uiso 1 1 calc R
H59B H 0.145 -0.4642 0.7486 0.255 Uiso 1 1 calc R
H59C H 0.2648 -0.5187 0.7428 0.255 Uiso 1 1 calc R
C49 C -0.0014(10) -0.2567(5) 1.0918(5) 0.114(4) Uani 1 1 d U
H49A H -0.0191 -0.2416 1.1341 0.136 Uiso 1 1 calc R
H49B H 0.075 -0.2882 1.0914 0.136 Uiso 1 1 calc R
C75 C 0.4610(6) -0.4326(4) 1.0463(4) 0.069(3) Uani 1 1 d U
H75A H 0.418 -0.4188 1.0082 0.103 Uiso 1 1 calc R
H75B H 0.4493 -0.4876 1.0804 0.103 Uiso 1 1 calc R
H75C H 0.5445 -0.427 1.0245 0.103 Uiso 1 1 calc R
C77 C 0.7278(5) 0.2237(3) 0.5898(3) 0.0408(19) Uani 1 1 d DU
H77A H 0.7876 0.2091 0.6184 0.061 Uiso 1 1 calc R
H77B H 0.7367 0.1866 0.566 0.061 Uiso 1 1 calc R
H77C H 0.65 0.2214 0.6218 0.061 Uiso 1 1 calc R
N5 N 0.7481(6) 0.3682(4) 0.4932(6) 0.153(4) Uani 1 1 d D
C76 C 0.7417(6) 0.3047(5) 0.5348(5) 0.062(3) Uani 1 1 d U

loop_
_atom_site_aniso_label
_atom_site_aniso_U_11
_atom_site_aniso_U_22
_atom_site_aniso_U_33
_atom_site_aniso_U_23
_atom_site_aniso_U_13
_atom_site_aniso_U_12
O9 0.041(3) 0.049(4) 0.100(5) -0.046(4) -0.012(3) -0.007(3)
O4 0.029(3) 0.029(3) 0.024(3) -0.009(2) -0.004(2) -0.010(2)
O2 0.024(3) 0.028(2) 0.020(3) -0.007(2) -0.002(2) -0.006(2)
O1 0.028(3) 0.024(2) 0.029(3) -0.014(2) 0.005(2) -0.016(2)
N4 0.030(3) 0.022(3) 0.024(3) -0.006(3) -0.002(3) -0.014(3)
O3 0.026(3) 0.022(2) 0.022(3) -0.004(2) -0.010(2) -0.009(2)
O8 0.045(3) 0.031(3) 0.021(3) 0.001(2) -0.004(3) -0.010(2)
O6 0.026(3) 0.033(3) 0.035(3) -0.010(2) -0.006(3) -0.008(2)
N3 0.023(3) 0.015(3) 0.037(4) -0.003(3) -0.016(3) 0.006(3)
N1 0.023(3) 0.040(3) 0.045(4) -0.027(3) -0.003(3) -0.012(3)
O5 0.044(3) 0.053(3) 0.052(3) -0.037(3) 0.008(3) -0.024(3)
C14 0.034(4) 0.024(3) 0.023(4) -0.006(3) -0.008(4) -0.006(3)
C11 0.022(4) 0.027(4) 0.014(4) -0.008(3) 0.005(3) -0.010(3)
C12 0.016(4) 0.026(4) 0.022(4) -0.009(4) 0.002(4) -0.012(3)
O7 0.032(3) 0.035(3) 0.066(4) -0.012(3) -0.030(3) 0.001(2)
N2 0.016(3) 0.018(3) 0.054(4) -0.006(3) -0.013(3) -0.007(3)
C7 0.007(4) 0.031(4) 0.031(4) -0.018(3) 0.004(3) -0.007(3)
C8 0.026(4) 0.023(3) 0.022(4) -0.012(3) 0.003(4) -0.013(3)
C6 0.013(4) 0.035(4) 0.017(4) -0.017(4) 0.007(3) -0.002(3)
C27 0.025(4) 0.019(4) 0.016(4) -0.009(3) 0.003(3) -0.012(3)
C70 0.039(5) 0.023(4) 0.026(4) -0.012(3) -0.002(4) -0.012(4)
C22 0.035(4) 0.022(4) 0.015(4) -0.005(3) -0.006(4) -0.002(4)
C18 0.015(4) 0.018(4) 0.050(5) -0.017(4) -0.009(4) 0.004(3)
C64 0.015(4) 0.028(4) 0.047(5) -0.013(4) -0.005(4) -0.002(3)
C17 0.016(4) 0.026(4) 0.023(4) -0.015(4) 0.003(3) -0.006(3)
C16 0.024(4) 0.018(3) 0.018(4) -0.009(3) -0.001(3) -0.008(3)
C26 0.026(4) 0.035(4) 0.021(4) -0.018(4) 0.000(4) -0.008(4)
C20 0.016(4) 0.019(4) 0.029(4) -0.012(4) 0.001(4) -0.004(3)
C53 0.029(4) 0.029(4) 0.023(4) -0.009(4) -0.011(4) -0.009(4)
C25 0.027(4) 0.024(4) 0.033(5) -0.014(4) -0.008(4) 0.000(4)
C69 0.013(4) 0.030(4) 0.030(5) -0.011(4) 0.005(4) -0.004(3)
C33 0.032(4) 0.037(4) 0.029(3) -0.006(3) -0.014(4) -0.010(3)
C21 0.008(3) 0.032(4) 0.033(4) -0.009(4) -0.006(3) -0.005(3)
C5 0.016(4) 0.019(4) 0.038(5) -0.014(4) 0.007(4) -0.004(3)
C13 0.018(4) 0.025(4) 0.024(4) -0.002(4) -0.011(4) -0.005(3)
C10 0.020(3) 0.022(3) 0.027(3) -0.008(3) -0.007(3) -0.003(3)
C28 0.029(4) 0.016(3) 0.027(4) -0.008(3) 0.005(4) -0.012(3)
C15 0.016(4) 0.028(4) 0.038(5) -0.023(4) -0.012(4) 0.009(3)
C2 0.021(4) 0.024(4) 0.034(4) -0.018(4) -0.006(4) -0.006(3)
C4 0.009(4) 0.031(4) 0.043(5) -0.020(4) 0.003(4) -0.006(3)
C37 0.024(4) 0.037(3) 0.026(4) -0.008(4) 0.001(4) -0.013(4)
C9 0.019(3) 0.030(4) 0.040(5) -0.021(4) -0.009(3) 0.003(3)
C3 0.022(4) 0.036(4) 0.032(4) -0.021(4) -0.010(4) 0.000(3)
C19 0.011(4) 0.028(4) 0.014(4) -0.003(4) -0.003(3) 0.003(3)
C54 0.045(5) 0.016(4) 0.057(5) -0.011(4) -0.017(4) -0.007(3)
C1 0.027(4) 0.018(4) 0.027(4) -0.014(4) -0.002(4) 0.002(3)
C23 0.023(4) 0.035(4) 0.025(4) -0.014(4) 0.001(4) -0.010(4)
C68 0.019(4) 0.034(4) 0.038(5) -0.017(4) 0.001(4) -0.011(3)
C62 0.020(4) 0.032(4) 0.042(5) -0.015(4) 0.003(4) 0.000(3)
C71 0.036(5) 0.033(4) 0.034(5) -0.014(4) -0.004(4) -0.012(4)
C24 0.033(4) 0.019(4) 0.028(4) -0.016(4) 0.000(4) 0.000(4)
C65 0.031(4) 0.042(4) 0.039(5) -0.006(4) -0.008(4) -0.012(4)
C41 0.040(5) 0.029(4) 0.061(5) -0.017(4) 0.000(4) -0.004(4)
C38 0.071(6) 0.035(3) 0.047(5) -0.007(4) 0.001(5) -0.029(4)
C29 0.035(5) 0.026(4) 0.058(5) -0.017(4) -0.014(5) 0.007(3)
C32 0.061(5) 0.049(4) 0.048(5) -0.013(4) -0.030(5) -0.006(4)
C36 0.048(5) 0.075(5) 0.061(6) -0.053(5) -0.022(5) 0.010(5)
C61 0.034(5) 0.024(4) 0.037(5) -0.011(4) -0.012(4) -0.004(4)
C45 0.027(4) 0.032(4) 0.046(5) -0.024(4) -0.002(3) -0.009(4)
C66 0.046(5) 0.022(4) 0.077(6) -0.002(4) -0.024(5) -0.006(4)
C43 0.039(5) 0.046(4) 0.066(6) -0.024(5) 0.003(5) -0.012(4)
C47 0.061(6) 0.056(5) 0.047(5) -0.022(5) -0.003(5) -0.030(5)
C52 0.037(5) 0.025(4) 0.030(4) -0.007(4) -0.014(4) -0.007(4)
C40 0.034(5) 0.039(4) 0.042(5) -0.021(4) -0.015(4) 0.001(4)
C73 0.053(5) 0.033(4) 0.035(5) -0.006(4) 0.006(4) -0.020(4)
C56 0.034(5) 0.036(4) 0.059(5) -0.014(4) -0.021(4) -0.005(4)
C63 0.021(4) 0.038(4) 0.029(4) -0.009(4) 0.000(4) -0.003(4)
C44 0.039(4) 0.027(4) 0.028(4) -0.014(4) -0.002(4) -0.013(4)
C39 0.051(5) 0.046(4) 0.040(5) -0.017(4) -0.008(4) -0.019(4)
C60 0.013(4) 0.040(4) 0.031(4) -0.010(4) -0.008(4) -0.001(3)
C72 0.038(5) 0.031(4) 0.037(5) -0.011(4) -0.009(4) -0.003(4)
C34 0.041(5) 0.052(4) 0.035(5) 0.007(4) -0.012(4) -0.023(3)
C42 0.038(5) 0.027(4) 0.046(5) -0.004(4) 0.003(4) -0.015(4)
C35 0.028(4) 0.051(4) 0.037(5) -0.007(4) -0.015(4) -0.012(4)
C57 0.034(5) 0.061(5) 0.107(7) -0.047(5) -0.025(5) 0.007(4)
C31 0.061(6) 0.029(4) 0.080(6) -0.020(4) -0.034(5) 0.005(4)
C74 0.063(6) 0.047(5) 0.069(6) -0.006(4) -0.020(5) -0.024(4)
C48 0.064(6) 0.063(5) 0.069(6) -0.040(5) -0.002(5) -0.030(5)
C46 0.022(4) 0.049(4) 0.044(5) -0.025(4) -0.004(4) -0.004(4)
C67 0.070(6) 0.047(5) 0.074(6) -0.009(5) -0.032(6) -0.020(5)
C58 0.045(5) 0.070(5) 0.128(8) -0.059(6) -0.030(6) -0.008(5)
C081 0.030(5) 0.094(6) 0.048(6) 0.001(5) 0.008(4) -0.003(5)
C51 0.083(7) 0.206(12) 0.164(12) -0.057(10) -0.013(8) -0.026(8)
C30 0.026(5) 0.067(5) 0.097(7) -0.025(5) -0.014(5) 0.008(4)
C55 0.020(4) 0.039(4) 0.051(5) -0.028(4) -0.005(4) 0.000(3)
C50 0.145(8) 0.106(8) 0.183(12) -0.087(9) 0.032(10) -0.045(7)
C59 0.072(7) 0.268(12) 0.300(15) -0.251(12) 0.010(8) -0.053(8)
C49 0.206(12) 0.062(6) 0.068(7) 0.010(6) -0.054(8) -0.048(6)
C75 0.074(6) 0.045(5) 0.083(7) -0.010(4) -0.036(6) -0.003(5)
C77 0.025(4) 0.049(3) 0.048(5) -0.020(3) -0.006(4) -0.002(4)
N5 0.066(6) 0.060(5) 0.255(12) 0.025(6) -0.049(7) -0.010(5)
C76 0.020(5) 0.042(4) 0.107(8) -0.011(4) -0.020(5) 0.004(4)

loop_
_atom_type_symbol
_atom_type_description
_atom_type_scat_dispersion_real
_atom_type_scat_dispersion_imag
_atom_type_scat_source
C C 0.0033 0.0016 'International Tables Vol C Tables 4.2.6.8 and 6.1.1.4'
H H 0 0 'International Tables Vol C Tables 4.2.6.8 and 6.1.1.4'
N N 0.0061 0.0033 'International Tables Vol C Tables 4.2.6.8 and 6.1.1.4'
O O 0.0106 0.006 'International Tables Vol C Tables 4.2.6.8 and 6.1.1.4'

loop_
_geom_angle_atom_site_label_1
_geom_angle_atom_site_label_2
_geom_angle_atom_site_label_3
_geom_angle
H5 O9 H6 116(4)
C27 O4 C68 111.4(4)
C13 O2 C52 113.5(4)
C1 O1 C44 115.0(4)
C69 N4 C70 118.4(5)
C69 N4 H4 120.8
C70 N4 H4 120.8
C20 O3 C60 116.1(4)
C61 N3 C62 123.9(5)
C61 N3 H3 118.1
C62 N3 H3 118.1
C45 N1 C46 120.4(5)
C45 N1 H1 119.8
C46 N1 H1 119.8
C15 C14 C12 111.2(4)
C15 C14 H14A 109.4
C12 C14 H14A 109.4
C15 C14 H14B 109.4
C12 C14 H14B 109.4
H14A C14 H14B 108
C12 C11 C10 122.4(6)
C12 C11 H11 118.8
C10 C11 H11 118.8
C13 C12 C11 120.1(5)
C13 C12 C14 120.1(5)
C11 C12 C14 119.7(6)
C53 N2 C54 125.4(5)
C53 N2 H2 117.3
C54 N2 H2 117.3
C2 C7 C8 112.0(5)
C2 C7 H7A 109.2
C8 C7 H7A 109.2
C2 C7 H7B 109.2
C8 C7 H7B 109.2
H7A C7 H7B 107.9
C13 C8 C9 117.3(6)
C13 C8 C7 122.8(5)
C9 C8 C7 119.9(5)
C1 C6 C5 118.4(5)
C1 C6 C28 125.0(5)
C5 C6 C28 116.5(5)
C26 C27 O4 120.4(6)
C26 C27 C22 121.9(6)
O4 C27 C22 117.8(5)
N4 C70 C71 113.1(4)
N4 C70 H70A 109
C71 C70 H70A 109
N4 C70 H70B 109
C71 C70 H70B 109
H70A C70 H70B 107.8
C23 C22 C27 117.0(5)
C23 C22 C21 121.1(6)
C27 C22 C21 121.6(5)
C19 C18 C17 122.8(6)
C19 C18 H18 118.6
C17 C18 H18 118.6
C65 C64 C63 115.8(5)
C65 C64 H64A 108.3
C63 C64 H64A 108.3
C65 C64 H64B 108.3
C63 C64 H64B 108.3
H64A C64 H64B 107.4
C16 C17 C18 115.5(6)
C16 C17 C37 123.5(6)
C18 C17 C37 121.1(6)
C17 C16 C15 125.4(6)
C17 C16 H16 117.3
C15 C16 H16 117.3
C25 C26 C27 120.0(6)
C25 C26 C28 118.8(5)
C27 C26 C28 121.1(5)
C19 C20 O3 122.0(5)
C19 C20 C15 120.1(6)
O3 C20 C15 118.0(6)
O6 C53 N2 122.1(5)
O6 C53 C52 120.2(6)
N2 C53 C52 117.7(6)
C26 C25 C24 120.6(6)
C26 C25 H25 119.7
C24 C25 H25 119.7
O8 C69 N4 125.3(6)
O8 C69 C68 116.9(6)
N4 C69 C68 117.7(6)
C34 C33 C10 110.3(5)
C34 C33 C36 109.8(6)
C10 C33 C36 109.9(5)
C34 C33 C35 108.0(5)
C10 C33 C35 111.2(5)
C36 C33 C35 107.7(5)
C22 C21 C19 110.8(4)
C22 C21 H21A 109.5
C19 C21 H21A 109.5
C22 C21 H21B 109.5
C19 C21 H21B 109.5
H21A C21 H21B 108.1
C6 C5 C4 121.9(6)
C6 C5 H5A 119.1
C4 C5 H5A 119.1
C12 C13 O2 120.4(5)
C12 C13 C8 120.0(6)
O2 C13 C8 119.6(6)
C9 C10 C11 116.8(6)
C9 C10 C33 123.8(5)
C11 C10 C33 119.4(6)
C6 C28 C26 111.2(5)
C6 C28 H28A 109.4
C26 C28 H28A 109.4
C6 C28 H28B 109.4
C26 C28 H28B 109.4
H28A C28 H28B 108
C16 C15 C20 117.8(6)
C16 C15 C14 121.3(5)
C20 C15 C14 120.7(6)
C1 C2 C3 117.9(5)
C1 C2 C7 121.9(5)
C3 C2 C7 120.1(5)
C3 C4 C5 116.6(5)
C3 C4 C29 121.8(6)
C5 C4 C29 121.5(6)
C39 C37 C17 112.5(5)
C39 C37 C38 107.4(5)
C17 C37 C38 113.2(5)
C39 C37 C081 107.8(5)
C17 C37 C081 106.9(5)
C38 C37 C081 108.9(6)
C10 C9 C8 122.8(5)
C10 C9 H9 118.6
C8 C9 H9 118.6
C4 C3 C2 123.2(5)
C4 C3 H3A 118.4
C2 C3 H3A 118.4
C20 C19 C18 118.1(5)
C20 C19 C21 124.7(6)
C18 C19 C21 116.4(6)
N2 C54 C55 112.9(5)
N2 C54 H54A 109
C55 C54 H54A 109
N2 C54 H54B 109
C55 C54 H54B 109
H54A C54 H54B 107.8
C2 C1 C6 121.5(5)
C2 C1 O1 119.4(5)
C6 C1 O1 119.0(5)
C24 C23 C22 122.0(6)
C24 C23 H23 119
C22 C23 H23 119
O4 C68 C69 110.9(5)
O4 C68 H68A 109.5
C69 C68 H68A 109.5
O4 C68 H68B 109.5
C69 C68 H68B 109.5
H68A C68 H68B 108
N3 C62 C63 113.7(5)
N3 C62 H62A 108.8
C63 C62 H62A 108.8
N3 C62 H62B 108.8
C63 C62 H62B 108.8
H62A C62 H62B 107.7
C72 C71 C70 111.4(5)
C72 C71 H71A 109.3
C70 C71 H71A 109.3
C72 C71 H71B 109.3
C70 C71 H71B 109.3
H71A C71 H71B 108
C23 C24 C25 118.5(6)
C23 C24 C40 119.6(6)
C25 C24 C40 121.8(5)
C66 C65 C64 113.3(6)
C66 C65 H65A 108.9
C64 C65 H65A 108.9
C66 C65 H65B 108.9
C64 C65 H65B 108.9
H65A C65 H65B 107.7
C40 C41 H41A 109.5
C40 C41 H41B 109.5
H41A C41 H41B 109.5
C40 C41 H41C 109.5
H41A C41 H41C 109.5
H41B C41 H41C 109.5
C37 C38 H38A 109.5
C37 C38 H38B 109.5
H38A C38 H38B 109.5
C37 C38 H38C 109.5
H38A C38 H38C 109.5
H38B C38 H38C 109.5
C4 C29 C32 112.9(5)
C4 C29 C30 106.7(5)
C32 C29 C30 107.8(6)
C4 C29 C31 111.5(5)
C32 C29 C31 107.7(6)
C30 C29 C31 110.2(5)
C29 C32 H32A 109.5
C29 C32 H32B 109.5
H32A C32 H32B 109.5
C29 C32 H32C 109.5
H32A C32 H32C 109.5
H32B C32 H32C 109.5
C33 C36 H36A 109.5
C33 C36 H36B 109.5
H36A C36 H36B 109.5
C33 C36 H36C 109.5
H36A C36 H36C 109.5
H36B C36 H36C 109.5
O7 C61 N3 122.5(5)
O7 C61 C60 119.5(6)
N3 C61 C60 118.0(5)
O5 C45 N1 125.0(7)
O5 C45 C44 120.4(6)
N1 C45 C44 114.4(6)
C65 C66 C67 113.9(6)
C65 C66 H66A 108.8
C67 C66 H66A 108.8
C65 C66 H66B 108.8
C67 C66 H66B 108.8
H66A C66 H66B 107.7
C40 C43 H43A 109.5
C40 C43 H43B 109.5
H43A C43 H43B 109.5
C40 C43 H43C 109.5
H43A C43 H43C 109.5
H43B C43 H43C 109.5
C46 C47 C48 114.7(6)
C46 C47 H47A 108.6
C48 C47 H47A 108.6
C46 C47 H47B 108.6
C48 C47 H47B 108.6
H47A C47 H47B 107.6
O2 C52 C53 116.3(5)
O2 C52 H52A 108.2
C53 C52 H52A 108.2
O2 C52 H52B 108.2
C53 C52 H52B 108.2
H52A C52 H52B 107.4
C42 C40 C43 108.9(6)
C42 C40 C24 110.2(5)
C43 C40 C24 109.2(5)
C42 C40 C41 108.5(5)
C43 C40 C41 109.3(5)
C24 C40 C41 110.7(5)
C72 C73 C74 114.2(5)
C72 C73 H73A 108.7
C74 C73 H73A 108.7
C72 C73 H73B 108.7
C74 C73 H73B 108.7
H73A C73 H73B 107.6
C55 C56 C57 113.9(5)
C55 C56 H56A 108.8
C57 C56 H56A 108.8
C55 C56 H56B 108.8
C57 C56 H56B 108.8
H56A C56 H56B 107.7
C62 C63 C64 113.3(5)
C62 C63 H63A 108.9
C64 C63 H63A 108.9
C62 C63 H63B 108.9
C64 C63 H63B 108.9
H63A C63 H63B 107.7
O1 C44 C45 113.6(5)
O1 C44 H44A 108.8
C45 C44 H44A 108.8
O1 C44 H44B 108.8
C45 C44 H44B 108.8
H44A C44 H44B 107.7
C37 C39 H39A 109.5
C37 C39 H39B 109.5
H39A C39 H39B 109.5
C37 C39 H39C 109.5
H39A C39 H39C 109.5
H39B C39 H39C 109.5
O3 C60 C61 115.8(5)
O3 C60 H60A 108.3
C61 C60 H60A 108.3
O3 C60 H60B 108.3
C61 C60 H60B 108.3
H60A C60 H60B 107.4
C73 C72 C71 111.7(5)
C73 C72 H72A 109.3
C71 C72 H72A 109.3
C73 C72 H72B 109.3
C71 C72 H72B 109.3
H72A C72 H72B 108
C33 C34 H34A 109.5
C33 C34 H34B 109.5
H34A C34 H34B 109.5
C33 C34 H34C 109.5
H34A C34 H34C 109.5
H34B C34 H34C 109.5
C40 C42 H42A 109.5
C40 C42 H42B 109.5
H42A C42 H42B 109.5
C40 C42 H42C 109.5
H42A C42 H42C 109.5
H42B C42 H42C 109.5
C33 C35 H35A 109.5
C33 C35 H35B 109.5
H35A C35 H35B 109.5
C33 C35 H35C 109.5
H35A C35 H35C 109.5
H35B C35 H35C 109.5
C58 C57 C56 112.7(6)
C58 C57 H57A 109.1
C56 C57 H57A 109.1
C58 C57 H57B 109.1
C56 C57 H57B 109.1
H57A C57 H57B 107.8
C29 C31 H31A 109.5
C29 C31 H31B 109.5
H31A C31 H31B 109.5
C29 C31 H31C 109.5
H31A C31 H31C 109.5
H31B C31 H31C 109.5
C75 C74 C73 115.4(6)
C75 C74 H74A 108.4
C73 C74 H74A 108.4
C75 C74 H74B 108.4
C73 C74 H74B 108.4
H74A C74 H74B 107.5
C49 C48 C47 116.2(7)
C49 C48 H48A 108.2
C47 C48 H48A 108.2
C49 C48 H48B 108.2
C47 C48 H48B 108.2
H48A C48 H48B 107.4
N1 C46 C47 115.4(5)
N1 C46 H46A 108.4
C47 C46 H46A 108.4
N1 C46 H46B 108.4
C47 C46 H46B 108.4
H46A C46 H46B 107.5
C66 C67 H67A 109.5
C66 C67 H67B 109.5
H67A C67 H67B 109.5
C66 C67 H67C 109.5
H67A C67 H67C 109.5
H67B C67 H67C 109.5
C59 C58 C57 115.4(7)
C59 C58 H58A 108.4
C57 C58 H58A 108.4
C59 C58 H58B 108.4
C57 C58 H58B 108.4
H58A C58 H58B 107.5
C37 C081 H08A 109.5
C37 C081 H08B 109.5
H08A C081 H08B 109.5
C37 C081 H08C 109.5
H08A C081 H08C 109.5
H08B C081 H08C 109.5
C50 C51 H51A 109.5
C50 C51 H51B 109.5
H51A C51 H51B 109.5
C50 C51 H51C 109.5
H51A C51 H51C 109.5
H51B C51 H51C 109.5
C29 C30 H30A 109.5
C29 C30 H30B 109.5
H30A C30 H30B 109.5
C29 C30 H30C 109.5
H30A C30 H30C 109.5
H30B C30 H30C 109.5
C54 C55 C56 114.1(5)
C54 C55 H55A 108.7
C56 C55 H55A 108.7
C54 C55 H55B 108.7
C56 C55 H55B 108.7
H55A C55 H55B 107.6
C49 C50 C51 111.1(8)
C49 C50 H50A 109.4
C51 C50 H50A 109.4
C49 C50 H50B 109.4
C51 C50 H50B 109.4
H50A C50 H50B 108
C58 C59 H59A 109.5
C58 C59 H59B 109.5
H59A C59 H59B 109.5
C58 C59 H59C 109.5
H59A C59 H59C 109.5
H59B C59 H59C 109.5
C48 C49 C50 116.1(9)
C48 C49 H49A 108.3
C50 C49 H49A 108.3
C48 C49 H49B 108.3
C50 C49 H49B 108.3
H49A C49 H49B 107.4
C74 C75 H75A 109.5
C74 C75 H75B 109.5
H75A C75 H75B 109.5
C74 C75 H75C 109.5
H75A C75 H75C 109.5
H75B C75 H75C 109.5
C76 C77 H77A 109.5
C76 C77 H77B 109.5
H77A C77 H77B 109.5
C76 C77 H77C 109.5
H77A C77 H77C 109.5
H77B C77 H77C 109.5
N5 C76 C77 177.4(9)

loop_
_geom_bond_atom_site_label_1
_geom_bond_atom_site_label_2
_geom_bond_distance
O9 H5 0.84(2)
O9 H6 0.808(18)
O4 C27 1.395(6)
O4 C68 1.443(6)
O2 C13 1.380(6)
O2 C52 1.412(6)
O1 C1 1.403(6)
O1 C44 1.432(6)
N4 C69 1.342(7)
N4 C70 1.450(6)
N4 H4 0.86
O3 C20 1.387(6)
O3 C60 1.408(5)
O8 C69 1.220(6)
O6 C53 1.259(6)
N3 C61 1.303(7)
N3 C62 1.454(6)
N3 H3 0.86
N1 C45 1.326(7)
N1 C46 1.427(7)
N1 H1 0.86
O5 C45 1.220(6)
C14 C15 1.513(7)
C14 C12 1.539(7)
C14 H14A 0.97
C14 H14B 0.97
C11 C12 1.377(7)
C11 C10 1.398(7)
C11 H11 0.93
C12 C13 1.374(7)
O7 C61 1.233(6)
N2 C53 1.310(7)
N2 C54 1.422(5)
N2 H2 0.86
C7 C2 1.503(6)
C7 C8 1.530(7)
C7 H7A 0.97
C7 H7B 0.97
C8 C13 1.410(7)
C8 C9 1.425(7)
C6 C1 1.373(7)
C6 C5 1.387(7)
C6 C28 1.533(7)
C27 C26 1.375(7)
C27 C22 1.405(8)
C70 C71 1.531(7)
C70 H70A 0.97
C70 H70B 0.97
C22 C23 1.395(7)
C22 C21 1.509(6)
C18 C19 1.397(7)
C18 C17 1.405(7)
C18 H18 0.93
C64 C65 1.502(7)
C64 C63 1.538(6)
C64 H64A 0.97
C64 H64B 0.97
C17 C16 1.318(7)
C17 C37 1.505(8)
C16 C15 1.382(7)
C16 H16 0.93
C26 C25 1.368(7)
C26 C28 1.538(7)
C20 C19 1.369(7)
C20 C15 1.398(2)
C53 C52 1.478(7)
C25 C24 1.406(8)
C25 H25 0.93
C69 C68 1.497(7)
C33 C34 1.483(8)
C33 C10 1.515(7)
C33 C36 1.520(7)
C33 C35 1.548(7)
C21 C19 1.534(7)
C21 H21A 0.97
C21 H21B 0.97
C5 C4 1.395(7)
C5 H5A 0.93
C10 C9 1.374(7)
C28 H28A 0.97
C28 H28B 0.97
C2 C1 1.371(7)
C2 C3 1.388(7)
C4 C3 1.364(7)
C4 C29 1.510(7)
C37 C39 1.503(7)
C37 C38 1.532(7)
C37 C081 1.553(7)
C9 H9 0.93
C3 H3A 0.93
C54 C55 1.489(7)
C54 H54A 0.97
C54 H54B 0.97
C23 C24 1.390(6)
C23 H23 0.93
C68 H68A 0.97
C68 H68B 0.97
C62 C63 1.481(7)
C62 H62A 0.97
C62 H62B 0.97
C71 C72 1.516(7)
C71 H71A 0.97
C71 H71B 0.97
C24 C40 1.523(8)
C65 C66 1.487(7)
C65 H65A 0.97
C65 H65B 0.97
C41 C40 1.538(7)
C41 H41A 0.96
C41 H41B 0.96
C41 H41C 0.96
C38 H38A 0.96
C38 H38B 0.96
C38 H38C 0.96
C29 C32 1.525(8)
C29 C30 1.564(8)
C29 C31 1.566(8)
C32 H32A 0.96
C32 H32B 0.96
C32 H32C 0.96
C36 H36A 0.96
C36 H36B 0.96
C36 H36C 0.96
C61 C60 1.485(7)
C45 C44 1.493(7)
C66 C67 1.520(8)
C66 H66A 0.97
C66 H66B 0.97
C43 C40 1.517(7)
C43 H43A 0.96
C43 H43B 0.96
C43 H43C 0.96
C47 C46 1.501(7)
C47 C48 1.514(8)
C47 H47A 0.97
C47 H47B 0.97
C52 H52A 0.97
C52 H52B 0.97
C40 C42 1.511(8)
C73 C72 1.493(8)
C73 C74 1.522(7)
C73 H73A 0.97
C73 H73B 0.97
C56 C55 1.517(7)
C56 C57 1.562(7)
C56 H56A 0.97
C56 H56B 0.97
C63 H63A 0.97
C63 H63B 0.97
C44 H44A 0.97
C44 H44B 0.97
C39 H39A 0.96
C39 H39B 0.96
C39 H39C 0.96
C60 H60A 0.97
C60 H60B 0.97
C72 H72A 0.97
C72 H72B 0.97
C34 H34A 0.96
C34 H34B 0.96
C34 H34C 0.96
C42 H42A 0.96
C42 H42B 0.96
C42 H42C 0.96
C35 H35A 0.96
C35 H35B 0.96
C35 H35C 0.96
C57 C58 1.509(8)
C57 H57A 0.97
C57 H57B 0.97
C31 H31A 0.96
C31 H31B 0.96
C31 H31C 0.96
C74 C75 1.510(7)
C74 H74A 0.97
C74 H74B 0.97
C48 C49 1.459(9)
C48 H48A 0.97
C48 H48B 0.97
C46 H46A 0.97
C46 H46B 0.97
C67 H67A 0.96
C67 H67B 0.96
C67 H67C 0.96
C58 C59 1.480(8)
C58 H58A 0.97
C58 H58B 0.97
C081 H08A 0.96
C081 H08B 0.96
C081 H08C 0.96
C51 C50 1.498(15)
C51 H51A 0.96
C51 H51B 0.96
C51 H51C 0.96
C30 H30A 0.96
C30 H30B 0.96
C30 H30C 0.96
C55 H55A 0.97
C55 H55B 0.97
C50 C49 1.483(11)
C50 H50A 0.97
C50 H50B 0.97
C59 H59A 0.96
C59 H59B 0.96
C59 H59C 0.96
C49 H49A 0.97
C49 H49B 0.97
C75 H75A 0.96
C75 H75B 0.96
C75 H75C 0.96
C77 C76 1.436(8)
C77 H77A 0.96
C77 H77B 0.96
C77 H77C 0.96
N5 C76 1.114(8)

loop_
_cod_related_entry_id
_cod_related_entry_database
_cod_related_entry_code
1 ChemSpider 30661228
